data_7244452
loop_
_publ_author_name
'Kameyama, Ryohei'
'Fujino, Tomoko'
'Dekura, Shun'
'Mori, Hatsumi'

_publ_section_title
;
 Conjugation Length Effect on the Conducting Behavior of
 Single-crystalline Oligo(3,4-ethylenedioxythiophene) (nEDOT) Radical
 Cation Salts
;
_journal_name_full 'Physical Chemistry Chemical Physics'
_journal_paper_doi 10.1039/D2CP00250G
_journal_year 2022
_chemical_formula_moiety 'C20 H18 O6 S5'
_chemical_formula_sum 'C20 H18 O6 S5'
_chemical_formula_weight 514.64
_chemical_name_common 2MeS-3EDOT
_chemical_name_systematic 5,5''-dimethylthio-2,2':5',2''-ter(3,4-ethylenedioxythiophene)
_space_group_crystal_system monoclinic
_space_group_IT_number 15
_space_group_name_Hall '-I 2ya'
_space_group_name_H-M_alt 'I 1 2/a 1'
_atom_sites_solution_hydrogens geom
_atom_sites_solution_primary dual
_audit_creation_date 2021-11-19
_audit_creation_method
;
Olex2 1.3
(compiled 2020.11.12 svn.r5f609507 for OlexSys, GUI svn.r6408)
;
_audit_update_record
;
2021-11-19 deposited with the CCDC.	2022-02-17 downloaded from the CCDC.
;
_cell_angle_alpha 90
_cell_angle_beta 95.897(9)
_cell_angle_gamma 90
_cell_formula_units_Z 4
_cell_length_a 8.1299(9)
_cell_length_b 16.3935(15)
_cell_length_c 16.5034(13)
_cell_measurement_reflns_used 2458
_cell_measurement_temperature 293
_cell_measurement_theta_max 29.4450
_cell_measurement_theta_min 2.7100
_cell_volume 2187.9(4)
_computing_cell_refinement 'CrysAlisPro 1.171.39.46 (Rigaku OD, 2018)'
_computing_data_collection 'CrysAlisPro 1.171.39.46 (Rigaku OD, 2018)'
_computing_data_reduction 'CrysAlisPro 1.171.39.46 (Rigaku OD, 2018)'
_computing_molecular_graphics 'Olex2 1.3 (Dolomanov et al., 2009)'
_computing_publication_material 'Olex2 1.3 (Dolomanov et al., 2009)'
_computing_structure_refinement 'SHELXL 2018/3 (Sheldrick, 2015)'
_computing_structure_solution 'SHELXT  (Sheldrick, 2015)'
_diffrn_ambient_temperature 293
_diffrn_detector 'CCD plate'
_diffrn_measured_fraction_theta_full 0.986
_diffrn_measured_fraction_theta_max 0.985
_diffrn_measurement_details
;
List of Runs (angles in degrees, time in seconds):

  # Type    Start    End  Width  t~exp~   \w     \q     \k     \f   Frames
#--------------------------------------------------------------------------
  1  \w   -110.00  70.00   0.50   50.00    --  -20.00  45.00   0.00  360
  2  \w   -110.00  70.00   0.50   50.00    --  -20.00  45.00  90.00  360
;
_diffrn_measurement_device 'abstract diffractometer'
_diffrn_measurement_device_type 'dtrek-CrysAlisPro-abstract goniometer imported rigaku-d*trek images'
_diffrn_measurement_method '\w scans'
_diffrn_orient_matrix_type 'CrysAlisPro convention (1999,Acta A55,543-557)'
_diffrn_orient_matrix_UB_11 -0.0258012000
_diffrn_orient_matrix_UB_12 -0.0273940000
_diffrn_orient_matrix_UB_13 -0.0320472000
_diffrn_orient_matrix_UB_21 0.0225867000
_diffrn_orient_matrix_UB_22 -0.0334495000
_diffrn_orient_matrix_UB_23 0.0260493000
_diffrn_orient_matrix_UB_31 -0.0807633000
_diffrn_orient_matrix_UB_32 -0.0005686000
_diffrn_orient_matrix_UB_33 0.0127326000
_diffrn_radiation_monochromator graphite
_diffrn_radiation_probe x-ray
_diffrn_radiation_type 'Mo K\a'
_diffrn_radiation_wavelength 0.71073
_diffrn_reflns_av_R_equivalents 0.060
_diffrn_reflns_av_unetI/netI 0.0180
_diffrn_reflns_Laue_measured_fraction_full 0.986
_diffrn_reflns_Laue_measured_fraction_max 0.985
_diffrn_reflns_limit_h_max 9
_diffrn_reflns_limit_h_min -9
_diffrn_reflns_limit_k_max 19
_diffrn_reflns_limit_k_min -19
_diffrn_reflns_limit_l_max 19
_diffrn_reflns_limit_l_min -19
_diffrn_reflns_number 3729
_diffrn_reflns_point_group_measured_fraction_full 0.986
_diffrn_reflns_point_group_measured_fraction_max 0.985
_diffrn_reflns_theta_full 25.242
_diffrn_reflns_theta_max 25.349
_diffrn_reflns_theta_min 1.756
_diffrn_source 'fine-focus sealed X-ray tube'
_diffrn_source_type 'Enhance (Mo) X-ray Source'
_exptl_absorpt_coefficient_mu 0.566
_exptl_absorpt_correction_T_max 1.00000
_exptl_absorpt_correction_T_min 0.67779
_exptl_absorpt_correction_type multi-scan
_exptl_absorpt_process_details
;
CrysAlisPro 1.171.39.46 (Rigaku Oxford Diffraction, 2018)
Empirical absorption correction using spherical harmonics,
 implemented in SCALE3 ABSPACK scaling algorithm.
;
_exptl_crystal_colour 'clear light yellow'
_exptl_crystal_colour_lustre clear
_exptl_crystal_colour_modifier light
_exptl_crystal_colour_primary yellow
_exptl_crystal_density_diffrn 1.562
_exptl_crystal_description block
_exptl_crystal_F_000 1064
_exptl_crystal_preparation 'liquid phase diffusion'
_exptl_crystal_recrystallization_method 'liquid-liquid diffusion over chloroform/ethanol'
_exptl_crystal_size_max 0.76
_exptl_crystal_size_mid 0.13
_exptl_crystal_size_min 0.13
_refine_diff_density_max 0.927
_refine_diff_density_min -0.342
_refine_diff_density_rms 0.096
_refine_ls_extinction_method none
_refine_ls_goodness_of_fit_ref 1.124
_refine_ls_hydrogen_treatment constr
_refine_ls_matrix_type full
_refine_ls_number_parameters 162
_refine_ls_number_reflns 3729
_refine_ls_number_restraints 5
_refine_ls_restrained_S_all 1.124
_refine_ls_R_factor_all 0.1103
_refine_ls_R_factor_gt 0.0887
_refine_ls_shift/su_max 0.000
_refine_ls_shift/su_mean 0.000
_refine_ls_structure_factor_coef Fsqd
_refine_ls_weighting_details 'w=1/[\s^2^(Fo^2^)+(0.1872P)^2^+1.2673P] where P=(Fo^2^+2Fc^2^)/3'
_refine_ls_weighting_scheme calc
_refine_ls_wR_factor_gt 0.2460
_refine_ls_wR_factor_ref 0.2723
_reflns_Friedel_coverage 0.000
_reflns_number_gt 2871
_reflns_number_total 3729
_reflns_threshold_expression 'I > 2\s(I)'
_twin_special_details
;
Component 2 rotated by -179.7396\% 
 around [-0.00 0.00 1.00] (reciprocal) or [0.20 0.00 0.98] (direct)
;
_cod_data_source_file d2cp00250g2.cif
_cod_data_source_block 200129-rk03-105_2mes3edot_neutral
_cod_database_code 7244452
_shelx_shelxl_version_number 2018/3
_chemical_oxdiff_formula 'C20 H18 O6 S5'
_shelx_space_group_comment
;
The symmetry employed for this shelxl refinement is uniquely defined
by the following loop, which should always be used as a source of
symmetry information in preference to the above space-group names.
They are only intended as comments.
;
_shelx_estimated_absorpt_t_max 0.930
_shelx_estimated_absorpt_t_min 0.673
_olex2_refinement_description
;
1. Twinned data refinement
 Scales: 0.501
 0.499
2. Fixed Uiso
 At 1.2 times of:
  All C(H,H) groups
 At 1.5 times of:
  All C(H,H,H) groups
3. Restrained distances
 O2-C8 \\sim O2-C8A
 with sigma of 0.02
 O3-C9 \\sim O3-C9A
 with sigma of 0.02
 C8-C9 \\sim C8A-C9A
 with sigma of 0.02
 O2-C9 \\sim O2-C9A
 with sigma of 0.04
 O3-C8 \\sim O3-C8A
 with sigma of 0.04
4. Others
 Sof(C8A)=Sof(H8AA)=Sof(H8AB)=Sof(C9A)=Sof(H9AA)=Sof(H9AB)=1-FVAR(1)
 Sof(C8)=Sof(H8A)=Sof(H8B)=Sof(C9)=Sof(H9A)=Sof(H9B)=FVAR(1)
5.a Secondary CH2 refined with riding coordinates:
 C7(H7A,H7B), C8(H8A,H8B), C9(H9A,H9B), C8A(H8AA,H8AB), C9A(H9AA,H9AB)
5.b Idealised Me refined as rotating group:
 C10(H10A,H10B,H10C)
;
_smtbx_masks_void_probe_radius 1.2
_smtbx_masks_void_truncation_radius 1.2
_olex2_date_sample_data_collection 2020-01-29
_olex2_exptl_crystal_mounting_method 'MiteGen Microloop'
_olex2_submission_original_sample_id RK03-105
_olex2_submission_special_instructions 'No special instructions were received'
_oxdiff_exptl_absorpt_empirical_details
;
Empirical correction (ABSPACK) includes:
- Absorption correction using spherical harmonics
- Frame scaling
;
_oxdiff_exptl_absorpt_empirical_full_max 1.413
_oxdiff_exptl_absorpt_empirical_full_min 0.814
_oxdiff_twin_integration_method simultaneous
_oxdiff_twin_items 2

loop_
_space_group_symop_operation_xyz
'x, y, z'
'-x+1/2, y, -z'
'x+1/2, y+1/2, z+1/2'
'-x+1, y+1/2, -z+1/2'
'-x, -y, -z'
'x-1/2, -y, z'
'-x+1/2, -y+1/2, -z+1/2'
'x, -y+1/2, z+1/2'

loop_
_atom_site_label
_atom_site_type_symbol
_atom_site_fract_x
_atom_site_fract_y
_atom_site_fract_z
_atom_site_U_iso_or_equiv
_atom_site_adp_type
_atom_site_occupancy
_atom_site_site_symmetry_order
_atom_site_calc_flag
_atom_site_refinement_flags_posn
_atom_site_refinement_flags_adp
_atom_site_refinement_flags_occupancy
_atom_site_disorder_assembly
_atom_site_disorder_group
S1 S 0.750000 0.65934(10) 0.500000 0.0484(6) Uani 1 2 d S T P . .
S2 S 0.5604(2) 0.53436(8) 0.27316(8) 0.0556(6) Uani 1 1 d . . . . .
S3 S 0.3874(2) 0.57656(9) 0.10820(9) 0.0669(6) Uani 1 1 d . . . . .
O1 O 0.6790(5) 0.43997(19) 0.41603(19) 0.0518(10) Uani 1 1 d . . . . .
O2 O 0.5969(5) 0.7531(2) 0.3611(2) 0.0537(10) Uani 1 1 d D . . . .
O3 O 0.4352(5) 0.7498(2) 0.1960(2) 0.0605(11) Uani 1 1 d D . . . .
C4 C 0.5682(6) 0.6831(3) 0.3169(3) 0.0422(12) Uani 1 1 d . . . . .
C3 C 0.6135(7) 0.6073(3) 0.3466(3) 0.0449(12) Uani 1 1 d . . . . .
C2 C 0.7159(6) 0.5095(3) 0.4590(3) 0.0411(11) Uani 1 1 d . . . . .
C1 C 0.6892(6) 0.5862(3) 0.4268(3) 0.0423(12) Uani 1 1 d . . . . .
C5 C 0.4905(7) 0.6821(3) 0.2363(3) 0.0488(13) Uani 1 1 d . . . . .
C6 C 0.4767(7) 0.6057(3) 0.2040(3) 0.0528(14) Uani 1 1 d . . . . .
C7 C 0.7401(10) 0.3692(3) 0.4582(3) 0.075(2) Uani 1 1 d . . . . .
H7A H 0.666414 0.324512 0.440941 0.090 Uiso 1 1 calc R U . . .
H7B H 0.846675 0.356583 0.439686 0.090 Uiso 1 1 calc R U . . .
C8 C 0.493(2) 0.8183(7) 0.3256(7) 0.059(3) Uani 0.68(3) 1 d D . P A 1
H8A H 0.530837 0.869831 0.349800 0.071 Uiso 0.68(3) 1 calc R U P A 1
H8B H 0.380369 0.809524 0.337656 0.071 Uiso 0.68(3) 1 calc R U P A 1
C9 C 0.498(3) 0.8222(8) 0.2361(8) 0.067(5) Uani 0.68(3) 1 d D . P A 1
H9A H 0.433335 0.868605 0.214721 0.081 Uiso 0.68(3) 1 calc R U P A 1
H9B H 0.611318 0.830648 0.224334 0.081 Uiso 0.68(3) 1 calc R U P A 1
C10 C 0.5386(11) 0.6122(6) 0.0446(4) 0.104(3) Uani 1 1 d . . . . .
H10A H 0.516020 0.589279 -0.008927 0.156 Uiso 1 1 calc R U . . .
H10B H 0.646829 0.595659 0.067511 0.156 Uiso 1 1 calc R U . . .
H10C H 0.533953 0.670588 0.041201 0.156 Uiso 1 1 calc R U . . .
C8A C 0.577(3) 0.8265(12) 0.3113(13) 0.050(6) Uani 0.32(3) 1 d D . P A 2
H8AA H 0.674493 0.835031 0.283148 0.060 Uiso 0.32(3) 1 calc R U P A 2
H8AB H 0.563297 0.873525 0.345653 0.060 Uiso 0.32(3) 1 calc R U P A 2
C9A C 0.429(4) 0.8174(19) 0.251(2) 0.077(13) Uani 0.32(3) 1 d D . P A 2
H9AA H 0.331873 0.811382 0.280032 0.092 Uiso 0.32(3) 1 calc R U P A 2
H9AB H 0.415031 0.867191 0.218986 0.092 Uiso 0.32(3) 1 calc R U P A 2

loop_
_atom_site_aniso_label
_atom_site_aniso_U_11
_atom_site_aniso_U_22
_atom_site_aniso_U_33
_atom_site_aniso_U_23
_atom_site_aniso_U_13
_atom_site_aniso_U_12
S1 0.0714(13) 0.0343(9) 0.0350(10) 0.000 -0.0161(8) 0.000
S2 0.0872(12) 0.0370(8) 0.0369(8) -0.0042(5) -0.0207(7) 0.0069(6)
S3 0.0921(13) 0.0647(10) 0.0380(9) -0.0106(6) -0.0219(8) 0.0048(8)
O1 0.081(3) 0.0361(18) 0.034(2) -0.0027(15) -0.0149(18) 0.0028(17)
O2 0.079(3) 0.0352(18) 0.042(2) -0.0007(15) -0.0171(18) 0.0062(16)
O3 0.093(3) 0.045(2) 0.038(2) 0.0057(16) -0.020(2) 0.0094(19)
C4 0.055(3) 0.037(2) 0.032(2) -0.0005(19) -0.008(2) 0.002(2)
C3 0.061(3) 0.040(2) 0.031(3) 0.000(2) -0.007(2) 0.002(2)
C2 0.057(3) 0.033(2) 0.030(2) 0.0003(19) -0.009(2) 0.000(2)
C1 0.055(3) 0.037(2) 0.031(3) -0.0031(19) -0.010(2) 0.002(2)
C5 0.068(3) 0.042(3) 0.034(3) 0.001(2) -0.009(2) 0.008(2)
C6 0.077(4) 0.046(3) 0.033(3) 0.000(2) -0.012(2) 0.007(3)
C7 0.128(6) 0.039(3) 0.048(3) -0.001(2) -0.028(4) 0.000(3)
C8 0.080(9) 0.044(5) 0.050(6) -0.009(4) -0.010(6) 0.015(6)
C9 0.097(13) 0.034(5) 0.061(7) 0.010(5) -0.032(7) -0.006(6)
C10 0.139(8) 0.133(7) 0.040(4) -0.007(4) 0.011(4) -0.015(6)
C8A 0.076(16) 0.041(9) 0.032(10) 0.013(7) 0.005(11) 0.015(11)
C9A 0.11(3) 0.037(11) 0.07(2) 0.008(12) -0.044(19) -0.006(15)

loop_
_atom_type_symbol
_atom_type_description
_atom_type_scat_dispersion_real
_atom_type_scat_dispersion_imag
_atom_type_scat_source
C C 0.0033 0.0016 'International Tables Vol C Tables 4.2.6.8 and 6.1.1.4'
H H 0.0000 0.0000 'International Tables Vol C Tables 4.2.6.8 and 6.1.1.4'
O O 0.0106 0.0060 'International Tables Vol C Tables 4.2.6.8 and 6.1.1.4'
S S 0.1246 0.1234 'International Tables Vol C Tables 4.2.6.8 and 6.1.1.4'

loop_
_geom_angle_atom_site_label_1
_geom_angle_atom_site_label_2
_geom_angle_atom_site_label_3
_geom_angle
_geom_angle_site_symmetry_1
_geom_angle_site_symmetry_3
_geom_angle_publ_flag
C1 S1 C1 92.7(3) 2_656 . ?
C6 S2 C3 92.7(2) . . ?
C6 S3 C10 101.3(3) . . ?
C2 O1 C7 112.5(4) . . ?
C4 O2 C8 110.2(6) . . ?
C4 O2 C8A 113.0(10) . . ?
C5 O3 C9 111.8(8) . . ?
C5 O3 C9A 111.0(15) . . ?
O2 C4 C3 123.1(4) . . ?
O2 C4 C5 123.1(4) . . ?
C3 C4 C5 113.8(4) . . ?
C4 C3 S2 109.8(3) . . ?
C4 C3 C1 128.2(4) . . ?
C1 C3 S2 122.0(4) . . ?
O1 C2 C2 123.0(2) . 2_656 ?
O1 C2 C1 123.2(4) . . ?
C1 C2 C2 113.7(3) . 2_656 ?
C3 C1 S1 122.5(4) . . ?
C2 C1 S1 109.9(4) . . ?
C2 C1 C3 127.5(4) . . ?
O3 C5 C4 123.3(4) . . ?
O3 C5 C6 123.7(5) . . ?
C6 C5 C4 113.0(4) . . ?
S2 C6 S3 121.0(3) . . ?
C5 C6 S2 110.7(4) . . ?
C5 C6 S3 128.3(4) . . ?
O1 C7 H7A 107.4 . . ?
O1 C7 H7B 107.4 . . ?
C7 C7 O1 119.5(4) 2_656 . ?
C7 C7 H7A 107.4 2_656 . ?
C7 C7 H7B 107.4 2_656 . ?
H7A C7 H7B 107.0 . . ?
O2 C8 H8A 109.4 . . ?
O2 C8 H8B 109.4 . . ?
O2 C8 C9 111.2(13) . . ?
H8A C8 H8B 108.0 . . ?
C9 C8 H8A 109.4 . . ?
C9 C8 H8B 109.4 . . ?
O3 C9 C8 112.3(12) . . ?
O3 C9 H9A 109.1 . . ?
O3 C9 H9B 109.1 . . ?
C8 C9 H9A 109.1 . . ?
C8 C9 H9B 109.1 . . ?
H9A C9 H9B 107.9 . . ?
S3 C10 H10A 109.5 . . ?
S3 C10 H10B 109.5 . . ?
S3 C10 H10C 109.5 . . ?
H10A C10 H10B 109.5 . . ?
H10A C10 H10C 109.5 . . ?
H10B C10 H10C 109.5 . . ?
O2 C8A H8AA 109.8 . . ?
O2 C8A H8AB 109.8 . . ?
O2 C8A C9A 109(2) . . ?
H8AA C8A H8AB 108.3 . . ?
C9A C8A H8AA 109.8 . . ?
C9A C8A H8AB 109.8 . . ?
O3 C9A C8A 115(2) . . ?
O3 C9A H9AA 108.6 . . ?
O3 C9A H9AB 108.6 . . ?
C8A C9A H9AA 108.6 . . ?
C8A C9A H9AB 108.6 . . ?
H9AA C9A H9AB 107.5 . . ?

loop_
_geom_bond_atom_site_label_1
_geom_bond_atom_site_label_2
_geom_bond_distance
_geom_bond_site_symmetry_2
_geom_bond_publ_flag
S1 C1 1.737(5) 2_656 ?
S1 C1 1.737(5) . ?
S2 C3 1.726(5) . ?
S2 C6 1.725(5) . ?
S3 C6 1.738(5) . ?
S3 C10 1.794(8) . ?
O1 C2 1.360(5) . ?
O1 C7 1.416(6) . ?
O2 C4 1.367(5) . ?
O2 C8 1.446(10) . ?
O2 C8A 1.457(16) . ?
O3 C5 1.348(6) . ?
O3 C9 1.428(11) . ?
O3 C9A 1.43(2) . ?
C4 C3 1.371(6) . ?
C4 C5 1.413(7) . ?
C3 C1 1.443(7) . ?
C2 C2 1.408(9) 2_656 ?
C2 C1 1.374(6) . ?
C5 C6 1.361(7) . ?
C7 C7 1.374(11) 2_656 ?
C7 H7A 0.9700 . ?
C7 H7B 0.9700 . ?
C8 H8A 0.9700 . ?
C8 H8B 0.9700 . ?
C8 C9 1.484(16) . ?
C9 H9A 0.9700 . ?
C9 H9B 0.9700 . ?
C10 H10A 0.9600 . ?
C10 H10B 0.9600 . ?
C10 H10C 0.9600 . ?
C8A H8AA 0.9700 . ?
C8A H8AB 0.9700 . ?
C8A C9A 1.49(2) . ?
C9A H9AA 0.9700 . ?
C9A H9AB 0.9700 . ?

loop_
_geom_torsion_atom_site_label_1
_geom_torsion_atom_site_label_2
_geom_torsion_atom_site_label_3
_geom_torsion_atom_site_label_4
_geom_torsion
_geom_torsion_site_symmetry_1
_geom_torsion_site_symmetry_2
_geom_torsion_site_symmetry_3
_geom_torsion_site_symmetry_4
_geom_torsion_publ_flag
S2 C3 C1 S1 177.6(3) . . . . ?
S2 C3 C1 C2 -6.3(8) . . . . ?
O1 C2 C1 S1 179.6(4) . . . . ?
O1 C2 C1 C3 3.1(9) . . . . ?
O2 C4 C3 S2 -179.0(4) . . . . ?
O2 C4 C3 C1 3.0(9) . . . . ?
O2 C4 C5 O3 -1.1(9) . . . . ?
O2 C4 C5 C6 179.2(5) . . . . ?
O2 C8 C9 O3 62(2) . . . . ?
O2 C8A C9A O3 -60(5) . . . . ?
O3 C5 C6 S2 -179.8(5) . . . . ?
O3 C5 C6 S3 -0.7(9) . . . . ?
C4 O2 C8 C9 -46.9(17) . . . . ?
C4 O2 C8A C9A 41(3) . . . . ?
C4 C3 C1 S1 -4.6(8) . . . . ?
C4 C3 C1 C2 171.5(5) . . . . ?
C4 C5 C6 S2 -0.1(7) . . . . ?
C4 C5 C6 S3 178.9(4) . . . . ?
C3 S2 C6 S3 -178.8(4) . . . . ?
C3 S2 C6 C5 0.4(5) . . . . ?
C3 C4 C5 O3 179.4(5) . . . . ?
C3 C4 C5 C6 -0.3(8) . . . . ?
C2 O1 C7 C7 27.9(12) . . . 2_656 ?
C2 C2 C1 S1 -0.1(7) 2_656 . . . ?
C2 C2 C1 C3 -176.5(6) 2_656 . . . ?
C1 S1 C1 C3 176.7(6) 2_656 . . . ?
C1 S1 C1 C2 0.0(3) 2_656 . . . ?
C5 O3 C9 C8 -43(2) . . . . ?
C5 O3 C9A C8A 45(4) . . . . ?
C5 C4 C3 S2 0.5(6) . . . . ?
C5 C4 C3 C1 -177.5(5) . . . . ?
C6 S2 C3 C4 -0.5(4) . . . . ?
C6 S2 C3 C1 177.7(5) . . . . ?
C7 O1 C2 C2 -9.2(9) . . . 2_656 ?
C7 O1 C2 C1 171.1(6) . . . . ?
C8 O2 C4 C3 -162.2(9) . . . . ?
C8 O2 C4 C5 18.3(10) . . . . ?
C9 O3 C5 C4 13.8(12) . . . . ?
C9 O3 C5 C6 -166.6(10) . . . . ?
C10 S3 C6 S2 -108.0(5) . . . . ?
C10 S3 C6 C5 73.0(7) . . . . ?
C8A O2 C4 C3 165.5(14) . . . . ?
C8A O2 C4 C5 -14.0(14) . . . . ?
C9A O3 C5 C4 -14.1(19) . . . . ?
C9A O3 C5 C6 165.5(19) . . . . ?

loop_
_twin_individual_id
_twin_individual_mass_fraction_refined
_oxdiff_twin_reflns_isolated
_oxdiff_twin_reflns_overlapped
_twin_individual_twin_lattice_type
_twin_individual_twin_matrix_11
_twin_individual_twin_matrix_12
_twin_individual_twin_matrix_13
_twin_individual_twin_matrix_21
_twin_individual_twin_matrix_22
_twin_individual_twin_matrix_23
_twin_individual_twin_matrix_31
_twin_individual_twin_matrix_32
_twin_individual_twin_matrix_33
1 0.501 6732 2286 ref 1.0000 0.0000 0.0000 0.0000 1.0000 0.0000 0.0000 0.0000 1.0000
2 0.499 6725 2286 nmt -1.0007 0.0014 -0.0006 -0.0090 -1.0003 0.0005 0.4146 0.0014 1.0000
